data_4339090
loop_
_publ_author_name
'Li, Bin'
'Corbett, John D.'

_publ_section_title
;
 Different cation arrangements in Au-In networks. Syntheses and structures
 of six intermetallic compounds in alkali-metal-Au-In systems.
;
_journal_issue 15
_journal_name_full 'Inorganic chemistry'
_journal_page_first 6022
_journal_page_last 6028
_journal_paper_doi 10.1021/ic700519c
_journal_volume 46
_journal_year 2007
_chemical_formula_sum 'Au4 In6 Rb'
_chemical_formula_weight 1562.26
_chemical_name_systematic
; 
 ? 
;
_space_group_IT_number 187
_symmetry_cell_setting hexagonal
_symmetry_space_group_name_Hall 'P -6 2'
_symmetry_space_group_name_H-M 'P -6 m 2'
_atom_sites_solution_hydrogens none
_atom_sites_solution_primary direct
_atom_sites_solution_secondary difmap
_audit_creation_method SHELXL-97
_cell_angle_alpha 90.00
_cell_angle_beta 90.00
_cell_angle_gamma 120.00
_cell_formula_units_Z 1
_cell_length_a 8.0788(11)
_cell_length_b 8.0788(11)
_cell_length_c 4.4857(9)
_cell_measurement_reflns_used 995
_cell_measurement_temperature 293(2)
_cell_measurement_theta_max 28.27
_cell_measurement_theta_min 2.91
_cell_volume 253.54(7)
_computing_cell_refinement 'Bruker SMART'
_computing_data_collection 'Bruker SMART'
_computing_data_reduction 'Bruker SAINT'
_computing_molecular_graphics 'Bruker SHELXTL'
_computing_publication_material 'Bruker SHELXTL'
_computing_structure_refinement 'SHELXL-97 (Sheldrick, 1997)'
_computing_structure_solution 'SHELXS-97 (Sheldrick, 1990)'
_diffrn_ambient_temperature 293(2)
_diffrn_measured_fraction_theta_full 0.987
_diffrn_measured_fraction_theta_max 0.987
_diffrn_measurement_device_type 'CCD area detector'
_diffrn_measurement_method 'phi and omega scans'
_diffrn_radiation_monochromator graphite
_diffrn_radiation_source 'fine-focus sealed tube'
_diffrn_radiation_type MoK\a
_diffrn_radiation_wavelength 0.71073
_diffrn_reflns_av_R_equivalents 0.0594
_diffrn_reflns_av_sigmaI/netI 0.0373
_diffrn_reflns_limit_h_max 5
_diffrn_reflns_limit_h_min -10
_diffrn_reflns_limit_k_max 10
_diffrn_reflns_limit_k_min 0
_diffrn_reflns_limit_l_max 5
_diffrn_reflns_limit_l_min 0
_diffrn_reflns_number 405
_diffrn_reflns_theta_full 28.27
_diffrn_reflns_theta_max 28.27
_diffrn_reflns_theta_min 2.91
_exptl_absorpt_coefficient_mu 75.679
_exptl_absorpt_correction_type numerical
_exptl_crystal_colour silver
_exptl_crystal_density_diffrn 10.232
_exptl_crystal_density_meas ?
_exptl_crystal_density_method 'not measured'
_exptl_crystal_description irregular
_exptl_crystal_F_000 647
_exptl_crystal_size_max 0.13
_exptl_crystal_size_mid 0.11
_exptl_crystal_size_min 0.07
_refine_diff_density_max 2.096
_refine_diff_density_min -2.986
_refine_diff_density_rms 0.731
_refine_ls_abs_structure_details 'Flack H D (1983), Acta Cryst. A39, 876-881'
_refine_ls_abs_structure_Flack 0.0(3)
_refine_ls_extinction_coef 0.0028(9)
_refine_ls_extinction_expression Fc^*^=kFc[1+0.001xFc^2^\l^3^/sin(2\q)]^-1/4^
_refine_ls_extinction_method SHELXL
_refine_ls_goodness_of_fit_ref 1.128
_refine_ls_hydrogen_treatment none
_refine_ls_matrix_type full
_refine_ls_number_parameters 19
_refine_ls_number_reflns 269
_refine_ls_number_restraints 0
_refine_ls_restrained_S_all 1.128
_refine_ls_R_factor_all 0.0389
_refine_ls_R_factor_gt 0.0382
_refine_ls_shift/su_max 0.000
_refine_ls_shift/su_mean 0.000
_refine_ls_structure_factor_coef Fsqd
_refine_ls_weighting_details 'calc w=1/[\s^2^(Fo^2^)+(0.0697P)^2^+0.0000P] where P=(Fo^2^+2Fc^2^)/3'
_refine_ls_weighting_scheme calc
_refine_ls_wR_factor_gt 0.1044
_refine_ls_wR_factor_ref 0.1048
_reflns_number_gt 262
_reflns_number_total 269
_reflns_threshold_expression >2sigma(I)
_cod_data_source_file ic700519c-file002.cif
_cod_data_source_block RbAu4In6
_cod_depositor_comments
;
The following automatic conversions were performed:

'_symmetry_cell_setting' value 'Hexagonal' changed to 'hexagonal'
according to
/usr/data/users/saulius/automatic-downloads/retrospective/ACS/lib/dictionaries/cif_core.dic
dictionary named 'cif_core.dic' version 2.4.2 from 2011-04-26.

Automatic conversion script
Id: cif_fix_values 2281 2013-09-26 08:29:07Z andrius 

The following automatic conversions were performed:

'_exptl_crystal_density_meas' value 'not measured' was changed to '?'
- the value is perceived as not measured.

Automatic conversion script
Id: cif_fix_values 3008 2015-01-20 13:52:24Z robertas 
;
_cod_original_sg_symbol_H-M P-6m2
_cod_database_code 4339090

loop_
_symmetry_equiv_pos_as_xyz
'x, y, z'
'-y, x-y, z'
'-x+y, -x, z'
'x, y, -z'
'-y, x-y, -z'
'-x+y, -x, -z'
'-y, -x, z'
'-x+y, y, z'
'x, x-y, z'
'-y, -x, -z'
'-x+y, y, -z'
'x, x-y, -z'

loop_
_atom_site_label
_atom_site_type_symbol
_atom_site_fract_x
_atom_site_fract_y
_atom_site_fract_z
_atom_site_U_iso_or_equiv
_atom_site_adp_type
_atom_site_occupancy
_atom_site_symmetry_multiplicity
_atom_site_calc_flag
_atom_site_refinement_flags
Au1 Au 0.3333 0.6667 0.0000 0.0208(7) Uani 1 12 d S
Au2 Au 0.79309(11) 0.20691(11) 0.5000 0.0206(5) Uani 1 4 d S
In1 In 0.1965(2) 0.8035(2) 0.5000 0.0204(7) Uani 1 4 d S
In2 In 0.53468(19) 0.46532(19) 0.0000 0.0204(7) Uani 1 4 d S
Rb Rb 0.0000 0.0000 0.0000 0.0217(12) Uani 1 12 d S

loop_
_atom_site_aniso_label
_atom_site_aniso_U_11
_atom_site_aniso_U_22
_atom_site_aniso_U_33
_atom_site_aniso_U_23
_atom_site_aniso_U_13
_atom_site_aniso_U_12
Au1 0.0201(9) 0.0201(9) 0.0221(12) 0.000 0.000 0.0100(4)
Au2 0.0178(5) 0.0178(5) 0.0251(8) 0.000 0.000 0.0081(6)
In1 0.0201(11) 0.0201(11) 0.0233(14) 0.000 0.000 0.0119(11)
In2 0.0202(10) 0.0202(10) 0.0228(12) 0.000 0.000 0.0117(11)
Rb 0.0231(18) 0.0231(18) 0.019(2) 0.000 0.000 0.0115(9)

loop_
_atom_type_symbol
_atom_type_description
_atom_type_scat_dispersion_real
_atom_type_scat_dispersion_imag
_atom_type_scat_source
Rb Rb -0.9393 2.9676 'International Tables Vol C Tables 4.2.6.8 and 6.1.1.4'
In In -0.7276 1.3100 'International Tables Vol C Tables 4.2.6.8 and 6.1.1.4'
Au Au -2.0133 8.8022 'International Tables Vol C Tables 4.2.6.8 and 6.1.1.4'

loop_
_geom_angle_atom_site_label_1
_geom_angle_atom_site_label_2
_geom_angle_atom_site_label_3
_geom_angle
_geom_angle_site_symmetry_1
_geom_angle_site_symmetry_3
In2 Au1 In2 120.0 3_565 2_665
In2 Au1 In2 120.0 3_565 .
In2 Au1 In2 120.0 2_665 .
In2 Au1 In1 71.056(17) 3_565 .
In2 Au1 In1 71.056(17) 2_665 .
In2 Au1 In1 130.49(4) . .
In2 Au1 In1 71.056(17) 3_565 1_554
In2 Au1 In1 71.056(17) 2_665 1_554
In2 Au1 In1 130.49(4) . 1_554
In1 Au1 In1 99.02(9) . 1_554
In2 Au1 In1 71.056(17) 3_565 2_664
In2 Au1 In1 130.49(4) 2_665 2_664
In2 Au1 In1 71.056(17) . 2_664
In1 Au1 In1 142.11(3) . 2_664
In1 Au1 In1 68.43(7) 1_554 2_664
In2 Au1 In1 130.49(4) 3_565 3_565
In2 Au1 In1 71.056(17) 2_665 3_565
In2 Au1 In1 71.056(17) . 3_565
In1 Au1 In1 68.43(7) . 3_565
In1 Au1 In1 142.11(3) 1_554 3_565
In1 Au1 In1 142.11(3) 2_664 3_565
In2 Au1 In1 130.49(4) 3_565 3_564
In2 Au1 In1 71.056(17) 2_665 3_564
In2 Au1 In1 71.056(17) . 3_564
In1 Au1 In1 142.11(3) . 3_564
In1 Au1 In1 68.43(7) 1_554 3_564
In1 Au1 In1 68.43(7) 2_664 3_564
In1 Au1 In1 99.02(9) 3_565 3_564
In2 Au1 In1 71.056(17) 3_565 2_665
In2 Au1 In1 130.49(4) 2_665 2_665
In2 Au1 In1 71.056(17) . 2_665
In1 Au1 In1 68.43(7) . 2_665
In1 Au1 In1 142.11(3) 1_554 2_665
In1 Au1 In1 99.02(9) 2_664 2_665
In1 Au1 In1 68.43(7) 3_565 2_665
In1 Au1 In1 142.11(3) 3_564 2_665
In1 Au2 In1 114.88(12) 3 2_765
In1 Au2 In2 71.95(6) 3 2_655
In1 Au2 In2 128.74(3) 2_765 2_655
In1 Au2 In2 128.74(3) 3 3_666
In1 Au2 In2 71.95(6) 2_765 3_666
In2 Au2 In2 145.87(9) 2_655 3_666
In1 Au2 In2 71.95(6) 3 2_656
In1 Au2 In2 128.74(2) 2_765 2_656
In2 Au2 In2 102.22(5) 2_655 2_656
In2 Au2 In2 67.43(9) 3_666 2_656
In1 Au2 In2 128.74(2) 3 3_665
In1 Au2 In2 71.95(6) 2_765 3_665
In2 Au2 In2 67.43(9) 2_655 3_665
In2 Au2 In2 102.22(5) 3_666 3_665
In2 Au2 In2 145.87(9) 2_656 3_665
In1 Au2 Au2 152.56(6) 3 2_655
In1 Au2 Au2 92.56(6) 2_765 2_655
In2 Au2 Au2 91.34(5) 2_655 2_655
In2 Au2 Au2 57.88(3) 3_666 2_655
In2 Au2 Au2 91.34(5) 2_656 2_655
In2 Au2 Au2 57.88(3) 3_665 2_655
In1 Au2 Au2 92.56(6) 3 3_665
In1 Au2 Au2 152.56(6) 2_765 3_665
In2 Au2 Au2 57.88(3) 2_655 3_665
In2 Au2 Au2 91.34(5) 3_666 3_665
In2 Au2 Au2 57.88(3) 2_656 3_665
In2 Au2 Au2 91.34(5) 3_665 3_665
Au2 Au2 Au2 60.0 2_655 3_665
In1 Au2 Rb 64.82(5) 3 1_656
In1 Au2 Rb 64.82(5) 2_765 1_656
In2 Au2 Rb 135.12(6) 2_655 1_656
In2 Au2 Rb 75.84(2) 3_666 1_656
In2 Au2 Rb 75.84(2) 2_656 1_656
In2 Au2 Rb 135.12(6) 3_665 1_656
Au2 Au2 Rb 133.207(12) 2_655 1_656
Au2 Au2 Rb 133.207(12) 3_665 1_656
In1 Au2 Rb 64.82(5) 3 1_655
In1 Au2 Rb 64.82(5) 2_765 1_655
In2 Au2 Rb 75.84(2) 2_655 1_655
In2 Au2 Rb 135.12(6) 3_666 1_655
In2 Au2 Rb 135.12(6) 2_656 1_655
In2 Au2 Rb 75.84(2) 3_665 1_655
Au2 Au2 Rb 133.207(12) 2_655 1_655
Au2 Au2 Rb 133.207(12) 3_665 1_655
Rb Au2 Rb 75.53(3) 1_656 1_655
Au2 In1 Au2 125.12(12) 2 3_675
Au2 In1 Au1 107.41(2) 2 1_556
Au2 In1 Au1 107.41(2) 3_675 1_556
Au2 In1 Au1 107.41(2) 2 .
Au2 In1 Au1 107.41(2) 3_675 .
Au1 In1 Au1 99.02(9) 1_556 .
Au2 In1 In1 147.44(6) 2 3_565
Au2 In1 In1 87.44(6) 3_675 3_565
Au1 In1 In1 55.79(3) 1_556 3_565
Au1 In1 In1 55.79(3) . 3_565
Au2 In1 In1 87.44(6) 2 2_665
Au2 In1 In1 147.44(6) 3_675 2_665
Au1 In1 In1 55.79(3) 1_556 2_665
Au1 In1 In1 55.79(3) . 2_665
In1 In1 In1 60.0 3_565 2_665
Au2 In1 In2 54.81(4) 2 3_565
Au2 In1 In2 135.68(4) 3_675 3_565
Au1 In1 In2 114.25(6) 1_556 3_565
Au1 In1 In2 52.64(4) . 3_565
In1 In1 In2 103.48(5) 3_565 3_565
In1 In1 In2 60.36(5) 2_665 3_565
Au2 In1 In2 135.68(4) 2 2_666
Au2 In1 In2 54.81(4) 3_675 2_666
Au1 In1 In2 52.64(4) 1_556 2_666
Au1 In1 In2 114.25(6) . 2_666
In1 In1 In2 60.36(4) 3_565 2_666
In1 In1 In2 103.48(5) 2_665 2_666
In2 In1 In2 162.64(10) 3_565 2_666
Au2 In1 In2 54.81(4) 2 3_566
Au2 In1 In2 135.68(4) 3_675 3_566
Au1 In1 In2 52.64(4) 1_556 3_566
Au1 In1 In2 114.25(6) . 3_566
In1 In1 In2 103.48(5) 3_565 3_566
In1 In1 In2 60.36(4) 2_665 3_566
In2 In1 In2 83.98(5) 3_565 3_566
In2 In1 In2 93.40(6) 2_666 3_566
Au2 In1 In2 135.68(4) 2 2_665
Au2 In1 In2 54.81(4) 3_675 2_665
Au1 In1 In2 114.25(6) 1_556 2_665
Au1 In1 In2 52.64(4) . 2_665
In1 In1 In2 60.36(4) 3_565 2_665
In1 In1 In2 103.48(5) 2_665 2_665
In2 In1 In2 93.40(6) 3_565 2_665
In2 In1 In2 83.98(5) 2_666 2_665
In2 In1 In2 162.64(10) 3_566 2_665
Au2 In1 Rb 69.08(5) 2 1_566
Au2 In1 Rb 69.08(5) 3_675 1_566
Au1 In1 Rb 91.283(19) 1_556 1_566
Au1 In1 Rb 169.69(7) . 1_566
In1 In1 Rb 132.15(2) 3_565 1_566
In1 In1 Rb 132.15(2) 2_665 1_566
In2 In1 Rb 122.67(6) 3_565 1_566
In2 In1 Rb 72.19(3) 2_666 1_566
In2 In1 Rb 72.19(3) 3_566 1_566
In2 In1 Rb 122.67(6) 2_665 1_566
Au2 In1 Rb 69.08(5) 2 1_565
Au2 In1 Rb 69.08(5) 3_675 1_565
Au1 In1 Rb 169.69(7) 1_556 1_565
Au1 In1 Rb 91.283(19) . 1_565
In1 In1 Rb 132.15(2) 3_565 1_565
In1 In1 Rb 132.15(2) 2_665 1_565
In2 In1 Rb 72.19(3) 3_565 1_565
In2 In1 Rb 122.67(6) 2_666 1_565
In2 In1 Rb 122.67(6) 3_566 1_565
In2 In1 Rb 72.19(3) 2_665 1_565
Rb In1 Rb 78.41(6) 1_566 1_565
Au1 In2 Au2 109.51(5) . 3_664
Au1 In2 Au2 109.51(5) . 2_655
Au2 In2 Au2 140.98(11) 3_664 2_655
Au1 In2 Au2 109.51(5) . 3_665
Au2 In2 Au2 102.22(5) 3_664 3_665
Au2 In2 Au2 64.24(6) 2_655 3_665
Au1 In2 Au2 109.51(5) . 2_654
Au2 In2 Au2 64.24(6) 3_664 2_654
Au2 In2 Au2 102.22(5) 2_655 2_654
Au2 In2 Au2 140.98(11) 3_665 2_654
Au1 In2 In2 150.0 . 2_655
Au2 In2 In2 56.29(4) 3_664 2_655
Au2 In2 In2 88.66(5) 2_655 2_655
Au2 In2 In2 56.29(4) 3_665 2_655
Au2 In2 In2 88.66(5) 2_654 2_655
Au1 In2 In2 150.0 . 3_665
Au2 In2 In2 88.66(5) 3_664 3_665
Au2 In2 In2 56.29(4) 2_655 3_665
Au2 In2 In2 88.66(5) 3_665 3_665
Au2 In2 In2 56.29(4) 2_654 3_665
In2 In2 In2 60.0 2_655 3_665
Au1 In2 In1 56.30(5) . 3_565
Au2 In2 In1 165.68(9) 3_664 3_565
Au2 In2 In1 53.25(4) 2_655 3_565
Au2 In2 In1 85.85(2) 3_665 3_565
Au2 In2 In1 116.30(5) 2_654 3_565
In2 In2 In1 136.70(3) 2_655 3_565
In2 In2 In1 103.48(5) 3_665 3_565
Au1 In2 In1 56.30(5) . 2_664
Au2 In2 In1 53.25(4) 3_664 2_664
Au2 In2 In1 165.68(9) 2_655 2_664
Au2 In2 In1 116.30(5) 3_665 2_664
Au2 In2 In1 85.85(2) 2_654 2_664
In2 In2 In1 103.48(5) 2_655 2_664
In2 In2 In1 136.70(3) 3_665 2_664
In1 In2 In1 112.60(9) 3_565 2_664
Au1 In2 In1 56.30(5) . 3_564
Au2 In2 In1 85.85(2) 3_664 3_564
Au2 In2 In1 116.30(5) 2_655 3_564
Au2 In2 In1 165.68(9) 3_665 3_564
Au2 In2 In1 53.25(4) 2_654 3_564
In2 In2 In1 136.70(3) 2_655 3_564
In2 In2 In1 103.48(5) 3_665 3_564
In1 In2 In1 83.98(5) 3_565 3_564
In1 In2 In1 59.29(9) 2_664 3_564
Au1 In2 In1 56.30(5) . 2_665
Au2 In2 In1 116.30(5) 3_664 2_665
Au2 In2 In1 85.85(2) 2_655 2_665
Au2 In2 In1 53.25(4) 3_665 2_665
Au2 In2 In1 165.68(9) 2_654 2_665
In2 In2 In1 103.48(5) 2_655 2_665
In2 In2 In1 136.70(3) 3_665 2_665
In1 In2 In1 59.29(9) 3_565 2_665
In1 In2 In1 83.98(5) 2_664 2_665
In1 In2 In1 112.60(9) 3_564 2_665
Au1 In2 Rb 83.15(4) . 1_665
Au2 In2 Rb 124.59(3) 3_664 1_665
Au2 In2 Rb 60.79(3) 2_655 1_665
Au2 In2 Rb 124.59(3) 3_665 1_665
Au2 In2 Rb 60.79(3) 2_654 1_665
In2 In2 Rb 126.85(4) 2_655 1_665
In2 In2 Rb 66.85(4) 3_665 1_665
In1 In2 Rb 56.13(5) 3_565 1_665
In1 In2 Rb 115.14(6) 2_664 1_665
In1 In2 Rb 56.13(5) 3_564 1_665
In1 In2 Rb 115.14(6) 2_665 1_665
In1 Rb In1 134.41(2) 3_454 2_665
In1 Rb In1 134.41(2) 3_454 1_545
In1 Rb In1 84.30(4) 2_665 1_545
In1 Rb In1 84.30(4) 3_454 1_544
In1 Rb In1 134.41(2) 2_665 1_544
In1 Rb In1 78.41(6) 1_545 1_544
In1 Rb In1 78.41(6) 3_454 3_455
In1 Rb In1 84.30(4) 2_665 3_455
In1 Rb In1 84.30(4) 1_545 3_455
In1 Rb In1 134.41(2) 1_544 3_455
In1 Rb In1 84.30(4) 3_454 2_664
In1 Rb In1 78.41(6) 2_665 2_664
In1 Rb In1 134.41(2) 1_545 2_664
In1 Rb In1 84.30(4) 1_544 2_664
In1 Rb In1 134.41(2) 3_455 2_664
In1 Rb Au2 46.101(11) 3_454 2_544
In1 Rb Au2 178.56(3) 2_665 2_544
In1 Rb Au2 94.63(3) 1_545 2_544
In1 Rb Au2 46.101(11) 1_544 2_544
In1 Rb Au2 94.63(3) 3_455 2_544
In1 Rb Au2 103.03(3) 2_664 2_544
In1 Rb Au2 178.56(3) 3_454 3_665
In1 Rb Au2 46.101(11) 2_665 3_665
In1 Rb Au2 46.101(11) 1_545 3_665
In1 Rb Au2 94.63(3) 1_544 3_665
In1 Rb Au2 103.03(3) 3_455 3_665
In1 Rb Au2 94.63(3) 2_664 3_665
Au2 Rb Au2 133.434(11) 2_544 3_665
In1 Rb Au2 94.63(3) 3_454 2_545
In1 Rb Au2 103.03(3) 2_665 2_545
In1 Rb Au2 46.101(11) 1_545 2_545
In1 Rb Au2 94.63(3) 1_544 2_545
In1 Rb Au2 46.101(11) 3_455 2_545
In1 Rb Au2 178.56(3) 2_664 2_545
Au2 Rb Au2 75.53(3) 2_544 2_545
Au2 Rb Au2 86.41(2) 3_665 2_545
In1 Rb Au2 103.03(3) 3_454 3_664
In1 Rb Au2 94.63(3) 2_665 3_664
In1 Rb Au2 94.63(3) 1_545 3_664
In1 Rb Au2 46.101(11) 1_544 3_664
In1 Rb Au2 178.56(3) 3_455 3_664
In1 Rb Au2 46.101(11) 2_664 3_664
Au2 Rb Au2 86.41(2) 2_544 3_664
Au2 Rb Au2 75.53(3) 3_665 3_664
Au2 Rb Au2 133.434(11) 2_545 3_664
In1 Rb Au2 94.63(3) 3_454 1_455
In1 Rb Au2 46.101(11) 2_665 1_455
In1 Rb Au2 103.03(3) 1_545 1_455
In1 Rb Au2 178.56(3) 1_544 1_455
In1 Rb Au2 46.101(11) 3_455 1_455
In1 Rb Au2 94.63(3) 2_664 1_455
Au2 Rb Au2 133.434(11) 2_544 1_455
Au2 Rb Au2 86.41(2) 3_665 1_455
Au2 Rb Au2 86.41(2) 2_545 1_455
Au2 Rb Au2 133.434(11) 3_664 1_455
In1 Rb Au2 46.101(11) 3_454 1_454
In1 Rb Au2 94.63(3) 2_665 1_454
In1 Rb Au2 178.56(3) 1_545 1_454
In1 Rb Au2 103.03(3) 1_544 1_454
In1 Rb Au2 94.63(3) 3_455 1_454
In1 Rb Au2 46.101(11) 2_664 1_454
Au2 Rb Au2 86.41(2) 2_544 1_454
Au2 Rb Au2 133.434(11) 3_665 1_454
Au2 Rb Au2 133.434(11) 2_545 1_454
Au2 Rb Au2 86.41(2) 3_664 1_454
Au2 Rb Au2 75.53(3) 1_455 1_454

loop_
_geom_bond_atom_site_label_1
_geom_bond_atom_site_label_2
_geom_bond_distance
_geom_bond_site_symmetry_2
Au1 In2 2.817(3) 3_565
Au1 In2 2.817(3) 2_665
Au1 In2 2.817(3) .
Au1 In1 2.9490(19) .
Au1 In1 2.9490(19) 1_554
Au1 In1 2.9490(19) 2_664
Au1 In1 2.9490(19) 3_565
Au1 In1 2.9490(19) 3_564
Au1 In1 2.9490(19) 2_665
Au2 In1 2.8252(16) 3
Au2 In1 2.8252(16) 2_765
Au2 In2 2.8816(11) 2_655
Au2 In2 2.8816(11) 3_666
Au2 In2 2.8816(11) 2_656
Au2 In2 2.8816(11) 3_665
Au2 Au2 3.064(3) 2_655
Au2 Au2 3.064(3) 3_665
Au2 Rb 3.6624(13) 1_656
Au2 Rb 3.6624(13) 1_655
In1 Au2 2.8252(16) 2
In1 Au2 2.8252(16) 3_675
In1 Au1 2.9490(19) 1_556
In1 In1 3.316(5) 3_565
In1 In1 3.316(5) 2_665
In1 In2 3.3526(17) 3_565
In1 In2 3.3526(17) 2_666
In1 In2 3.3526(17) 3_566
In1 In2 3.3526(17) 2_665
In1 Rb 3.548(2) 1_566
In1 Rb 3.548(2) 1_565
In2 Au2 2.8816(11) 3_664
In2 Au2 2.8816(11) 2_655
In2 Au2 2.8816(11) 3_665
In2 Au2 2.8816(11) 2_654
In2 In2 3.199(5) 2_655
In2 In2 3.199(5) 3_665
In2 In1 3.3526(16) 3_565
In2 In1 3.3526(16) 2_664
In2 In1 3.3526(16) 3_564
In2 In1 3.3526(16) 2_665
In2 Rb 4.0684(6) 1_665
Rb In1 3.548(2) 3_454
Rb In1 3.548(2) 2_665
Rb In1 3.548(2) 1_545
Rb In1 3.548(2) 1_544
Rb In1 3.548(2) 3_455
Rb In1 3.548(2) 2_664
Rb Au2 3.6624(13) 2_544
Rb Au2 3.6624(13) 3_665
Rb Au2 3.6624(13) 2_545
Rb Au2 3.6624(13) 3_664
Rb Au2 3.6624(13) 1_455
Rb Au2 3.6624(13) 1_454
